data_4317186
loop_
_publ_author_name
'Liang Deng'
'Amit Majumdar'
'Wayne Lo'
'R. H. Holm'

_publ_contact_author_address
;Departemnt of Chemistry and Chemical Biology
12 Oxford Street
Cambridge, MA 02138
United States of America
;
_publ_contact_author_email holm@chemistry.harvard.edu
_publ_contact_author_name 'Prof. Richard H. Holm'
_publ_section_title
;
 Stabilization of 3:1 Site-Differentiated Cubane-Type Clusters in the
 [Fe4S4]1+ Core Oxidation State by Tertiary Phosphine Ligation: Synthesis,
 Core Structural Diversity, and S= 1/2 Ground States
;
_journal_name_full 'Inorganic Chemistry'
_journal_page_first 11118
_journal_page_last 11126
_journal_paper_doi 10.1021/ic101702b
_journal_volume 49
_journal_year 2010
_chemical_formula_moiety 'C35 H70 Fe4 O P3 S5'
_chemical_formula_sum 'C35 H70 Fe4 O P3 S5'
_chemical_formula_weight 983.57
_chemical_name_systematic
; 
 ? 
;
_space_group_IT_number 2
_symmetry_cell_setting triclinic
_symmetry_space_group_name_Hall '-P 1'
_symmetry_space_group_name_H-M 'P -1'
_atom_sites_solution_hydrogens geom
_atom_sites_solution_primary direct
_atom_sites_solution_secondary difmap
_audit_creation_method SHELXL-97
_cell_angle_alpha 98.113(3)
_cell_angle_beta 102.382(3)
_cell_angle_gamma 114.675(2)
_cell_formula_units_Z 2
_cell_length_a 11.220(2)
_cell_length_b 13.240(2)
_cell_length_c 17.784(3)
_cell_measurement_reflns_used 8678
_cell_measurement_temperature 100(2)
_cell_measurement_theta_max 25.733
_cell_measurement_theta_min 2.258
_cell_volume 2264.2(7)
_computing_cell_refinement 'Bruker Saint v7.23A (Bruker, 2005)'
_computing_data_collection 'APEX SMART (Bruker, 2009)'
_computing_data_reduction 'Bruker Saint v7.23A (Bruker, 2005)'
_computing_molecular_graphics 'Bruker SHELXTL'
_computing_publication_material 'Bruker SHELXTL'
_computing_structure_refinement 'SHELXL-97 (Sheldrick, 1997)'
_computing_structure_solution 'SHELXS-97 (Sheldrick, 1997)'
_diffrn_ambient_temperature 100(2)
_diffrn_measured_fraction_theta_full 0.995
_diffrn_measured_fraction_theta_max 0.995
_diffrn_measurement_device_type 'CCD area detector'
_diffrn_measurement_method 'phi and omega scans'
_diffrn_radiation_monochromator graphite
_diffrn_radiation_source 'fine-focus sealed tube'
_diffrn_radiation_type MoK\a
_diffrn_radiation_wavelength 0.71073
_diffrn_reflns_av_R_equivalents 0.0484
_diffrn_reflns_av_sigmaI/netI 0.0497
_diffrn_reflns_limit_h_max 13
_diffrn_reflns_limit_h_min -13
_diffrn_reflns_limit_k_max 16
_diffrn_reflns_limit_k_min -16
_diffrn_reflns_limit_l_max 21
_diffrn_reflns_limit_l_min -21
_diffrn_reflns_number 27083
_diffrn_reflns_theta_full 25.80
_diffrn_reflns_theta_max 25.80
_diffrn_reflns_theta_min 1.75
_exptl_absorpt_coefficient_mu 1.619
_exptl_absorpt_correction_T_max 0.7599
_exptl_absorpt_correction_T_min 0.5645
_exptl_absorpt_correction_type multi-scan
_exptl_absorpt_process_details 'SADABS (Bruker, 2005)'
_exptl_crystal_colour Black-brown
_exptl_crystal_density_diffrn 1.443
_exptl_crystal_density_method 'not measured'
_exptl_crystal_description Block
_exptl_crystal_F_000 882
_exptl_crystal_size_max 0.40
_exptl_crystal_size_mid 0.21
_exptl_crystal_size_min 0.18
_refine_diff_density_max 0.879
_refine_diff_density_min -0.587
_refine_diff_density_rms 0.109
_refine_ls_extinction_method none
_refine_ls_goodness_of_fit_ref 1.054
_refine_ls_hydrogen_treatment constr
_refine_ls_matrix_type full
_refine_ls_number_parameters 451
_refine_ls_number_reflns 8682
_refine_ls_number_restraints 0
_refine_ls_restrained_S_all 1.054
_refine_ls_R_factor_all 0.0545
_refine_ls_R_factor_gt 0.0395
_refine_ls_shift/su_max 0.001
_refine_ls_shift/su_mean 0.000
_refine_ls_structure_factor_coef Fsqd
_refine_ls_weighting_details 'calc w=1/[\s^2^(Fo^2^)+(0.0594P)^2^+0.8464P] where P=(Fo^2^+2Fc^2^)/3'
_refine_ls_weighting_scheme calc
_refine_ls_wR_factor_gt 0.1019
_refine_ls_wR_factor_ref 0.1117
_reflns_number_gt 6958
_reflns_number_total 8682
_reflns_threshold_expression >2sigma(I)
_cod_data_source_file ic101702b_si_001_07.cif
_cod_data_source_block '[Fe4S4(PPri3)3(SCOCH2Ph)]'
_cod_depositor_comments
;
The following automatic conversions were performed:

'_symmetry_cell_setting' value 'Triclinic' changed to 'triclinic'
according to the built-in table from CIF Core dictionary named
'cif_core.dic' version 2.4.1 from 2010-06-29.

Automatic conversion script
Id: cif_fix_values 1646 2011-03-28 12:23:43Z adriana 
;
_cod_database_code 4317186

loop_
_symmetry_equiv_pos_as_xyz
'x, y, z'
'-x, -y, -z'

loop_
_atom_site_label
_atom_site_type_symbol
_atom_site_fract_x
_atom_site_fract_y
_atom_site_fract_z
_atom_site_U_iso_or_equiv
_atom_site_adp_type
_atom_site_occupancy
_atom_site_symmetry_multiplicity
_atom_site_calc_flag
_atom_site_refinement_flags
_atom_site_disorder_assembly
_atom_site_disorder_group
Fe1 Fe 0.75501(5) 0.74576(4) 0.73801(3) 0.02383(12) Uani 1 1 d . . .
Fe2 Fe 0.83184(5) 0.67660(4) 0.86633(3) 0.02350(12) Uani 1 1 d . . .
Fe3 Fe 0.73315(5) 0.53655(4) 0.72153(3) 0.02268(12) Uani 1 1 d . . .
Fe4 Fe 0.98162(5) 0.71615(4) 0.76256(3) 0.02292(12) Uani 1 1 d . . .
S1 S 0.61474(10) 0.81981(8) 0.68686(6) 0.0372(2) Uani 1 1 d . . .
S2 S 0.61759(8) 0.60367(7) 0.78767(5) 0.02494(18) Uani 1 1 d . . .
S3 S 0.94846(9) 0.84941(7) 0.84006(5) 0.02694(19) Uani 1 1 d . . .
S4 S 0.82186(8) 0.65826(7) 0.64560(5) 0.02487(19) Uani 1 1 d . . .
S5 S 0.91628(8) 0.56101(7) 0.81573(5) 0.02518(19) Uani 1 1 d . . .
P1 P 0.83891(9) 0.70758(7) 1.00072(5) 0.02442(19) Uani 1 1 d . . .
P2 P 0.57534(9) 0.34779(7) 0.63905(5) 0.02219(19) Uani 1 1 d . . .
P3 P 1.20286(9) 0.79489(7) 0.74761(5) 0.02308(19) Uani 1 1 d . . .
O1 O 0.6663(4) 1.0275(3) 0.6817(3) 0.0773(12) Uani 1 1 d . . .
C1 C 0.7125(5) 0.9593(4) 0.6837(3) 0.0491(11) Uani 1 1 d . . .
C2 C 0.8593(4) 0.9947(3) 0.6835(2) 0.0418(9) Uani 1 1 d . . .
H2A H 0.9171 1.0157 0.7380 0.050 Uiso 1 1 calc R . .
H2B H 0.8630 0.9289 0.6543 0.050 Uiso 1 1 calc R . .
C3 C 0.9163(4) 1.0914(3) 0.6480(2) 0.0360(9) Uani 1 1 d . . .
C4 C 0.9550(4) 1.2056(4) 0.6908(2) 0.0454(10) Uani 1 1 d . . .
H4 H 0.9420 1.2195 0.7404 0.054 Uiso 1 1 calc R . .
C5 C 1.0128(4) 1.2958(3) 0.6567(3) 0.0444(10) Uani 1 1 d . . .
H5 H 1.0411 1.3707 0.6848 0.053 Uiso 1 1 calc R . .
C6 C 1.0284(4) 1.2769(4) 0.5843(3) 0.0496(11) Uani 1 1 d . . .
H6 H 1.0649 1.3383 0.5621 0.060 Uiso 1 1 calc R . .
C7 C 0.9916(4) 1.1699(4) 0.5437(3) 0.0454(10) Uani 1 1 d . . .
H7 H 1.0040 1.1577 0.4937 0.054 Uiso 1 1 calc R . .
C8 C 0.9370(4) 1.0797(3) 0.5743(2) 0.0332(8) Uani 1 1 d . . .
H8 H 0.9122 1.0065 0.5445 0.040 Uiso 1 1 calc R . .
C9 C 0.7067(4) 0.5808(3) 1.0209(2) 0.0340(8) Uani 1 1 d . . .
H9 H 0.6216 0.5880 1.0082 0.041 Uiso 1 1 calc R . .
C10 C 0.7358(5) 0.5727(4) 1.1072(2) 0.0479(11) Uani 1 1 d . . .
H10A H 0.6556 0.5129 1.1133 0.072 Uiso 1 1 calc R . .
H10B H 0.7585 0.6448 1.1420 0.072 Uiso 1 1 calc R . .
H10C H 0.8116 0.5555 1.1204 0.072 Uiso 1 1 calc R . .
C11 C 0.6759(4) 0.4696(3) 0.9651(2) 0.0390(9) Uani 1 1 d . . .
H11A H 0.7575 0.4598 0.9739 0.059 Uiso 1 1 calc R . .
H11B H 0.6465 0.4722 0.9109 0.059 Uiso 1 1 calc R . .
H11C H 0.6043 0.4062 0.9750 0.059 Uiso 1 1 calc R . .
C12 C 0.7983(4) 0.8268(3) 1.0289(2) 0.0323(8) Uani 1 1 d . . .
H12 H 0.8764 0.8970 1.0281 0.039 Uiso 1 1 calc R . .
C13 C 0.6739(4) 0.8156(4) 0.9679(2) 0.0410(9) Uani 1 1 d . . .
H13A H 0.5941 0.7473 0.9658 0.061 Uiso 1 1 calc R . .
H13B H 0.6884 0.8107 0.9165 0.061 Uiso 1 1 calc R . .
H13C H 0.6602 0.8816 0.9825 0.061 Uiso 1 1 calc R . .
C14 C 0.7860(4) 0.8473(3) 1.1123(2) 0.0392(9) Uani 1 1 d . . .
H14A H 0.7865 0.9202 1.1265 0.059 Uiso 1 1 calc R . .
H14B H 0.8624 0.8477 1.1493 0.059 Uiso 1 1 calc R . .
H14C H 0.7016 0.7871 1.1139 0.059 Uiso 1 1 calc R . .
C15 C 1.0052(4) 0.7499(3) 1.0742(2) 0.0375(9) Uani 1 1 d . . .
H15 H 0.9909 0.7504 1.1267 0.045 Uiso 1 1 calc R . .
C16 C 1.0561(5) 0.6616(4) 1.0555(3) 0.0531(12) Uani 1 1 d . . .
H16A H 1.0709 0.6596 1.0042 0.080 Uiso 1 1 calc R . .
H16B H 0.9884 0.5870 1.0550 0.080 Uiso 1 1 calc R . .
H16C H 1.1410 0.6828 1.0955 0.080 Uiso 1 1 calc R . .
C17 C 1.1110(4) 0.8698(4) 1.0781(2) 0.0470(11) Uani 1 1 d . . .
H17A H 1.1983 0.8869 1.1139 0.071 Uiso 1 1 calc R . .
H17B H 1.0821 0.9247 1.0970 0.071 Uiso 1 1 calc R . .
H17C H 1.1197 0.8737 1.0260 0.071 Uiso 1 1 calc R . .
C18 C 0.4432(3) 0.3421(3) 0.55366(19) 0.0260(7) Uani 1 1 d . . .
H18 H 0.4860 0.3570 0.5112 0.031 Uiso 1 1 calc R . .
C19 C 0.4042(4) 0.4385(3) 0.5733(2) 0.0319(8) Uani 1 1 d . . .
H19A H 0.3390 0.4354 0.5270 0.048 Uiso 1 1 calc R . .
H19B H 0.4852 0.5116 0.5892 0.048 Uiso 1 1 calc R . .
H19C H 0.3639 0.4288 0.6159 0.048 Uiso 1 1 calc R . .
C20 C 0.3173(4) 0.2262(3) 0.5197(2) 0.0325(8) Uani 1 1 d . . .
H20A H 0.2722 0.2070 0.5595 0.049 Uiso 1 1 calc R . .
H20B H 0.3443 0.1688 0.5033 0.049 Uiso 1 1 calc R . .
H20C H 0.2553 0.2290 0.4745 0.049 Uiso 1 1 calc R . .
C21 C 0.4853(4) 0.2511(3) 0.69531(19) 0.0260(7) Uani 1 1 d . . .
H21 H 0.4261 0.1746 0.6584 0.031 Uiso 1 1 calc R . .
C22 C 0.3940(4) 0.2905(3) 0.7300(2) 0.0328(8) Uani 1 1 d . . .
H22A H 0.3501 0.2387 0.7596 0.049 Uiso 1 1 calc R . .
H22B H 0.3252 0.2908 0.6875 0.049 Uiso 1 1 calc R . .
H22C H 0.4493 0.3667 0.7647 0.049 Uiso 1 1 calc R . .
C23 C 0.5888(4) 0.2404(3) 0.7607(2) 0.0345(8) Uani 1 1 d . . .
H23A H 0.6567 0.3158 0.7930 0.052 Uiso 1 1 calc R . .
H23B H 0.6330 0.2021 0.7370 0.052 Uiso 1 1 calc R . .
H23C H 0.5418 0.1967 0.7934 0.052 Uiso 1 1 calc R . .
C24 C 0.6690(4) 0.2808(3) 0.5963(2) 0.0282(7) Uani 1 1 d . . .
H24 H 0.7417 0.2870 0.6414 0.034 Uiso 1 1 calc R . .
C25 C 0.7422(4) 0.3505(3) 0.5444(2) 0.0352(8) Uani 1 1 d . . .
H25A H 0.8063 0.3254 0.5322 0.053 Uiso 1 1 calc R . .
H25B H 0.7907 0.4306 0.5724 0.053 Uiso 1 1 calc R . .
H25C H 0.6757 0.3395 0.4958 0.053 Uiso 1 1 calc R . .
C26 C 0.5883(4) 0.1547(3) 0.5527(2) 0.0380(9) Uani 1 1 d . . .
H26A H 0.5279 0.1454 0.5021 0.057 Uiso 1 1 calc R . .
H26B H 0.5351 0.1131 0.5839 0.057 Uiso 1 1 calc R . .
H26C H 0.6508 0.1252 0.5443 0.057 Uiso 1 1 calc R . .
C27 C 1.3388(4) 0.9024(3) 0.8377(2) 0.0334(8) Uani 1 1 d . . .
H27 H 1.3278 0.9723 0.8408 0.040 Uiso 1 1 calc R . .
C28 C 1.3166(4) 0.8648(4) 0.9127(2) 0.0513(12) Uani 1 1 d . . .
H28A H 1.3310 0.7984 0.9138 0.077 Uiso 1 1 calc R . .
H28B H 1.2242 0.8460 0.9129 0.077 Uiso 1 1 calc R . .
H28C H 1.3806 0.9262 0.9589 0.077 Uiso 1 1 calc R . .
C29 C 1.4862(4) 0.9371(4) 0.8372(2) 0.0412(9) Uani 1 1 d . . .
H29A H 1.5489 0.9961 0.8848 0.062 Uiso 1 1 calc R . .
H29B H 1.4999 0.9657 0.7914 0.062 Uiso 1 1 calc R . .
H29C H 1.5027 0.8713 0.8350 0.062 Uiso 1 1 calc R . .
C30 C 1.1980(4) 0.8704(3) 0.6678(2) 0.0262(7) Uani 1 1 d . . .
H30 H 1.1172 0.8155 0.6230 0.031 Uiso 1 1 calc R . .
C31 C 1.1715(4) 0.9710(3) 0.6924(2) 0.0367(9) Uani 1 1 d . . .
H31A H 1.2497 1.0294 0.7348 0.055 Uiso 1 1 calc R . .
H31B H 1.0916 0.9457 0.7104 0.055 Uiso 1 1 calc R . .
H31C H 1.1564 1.0019 0.6476 0.055 Uiso 1 1 calc R . .
C32 C 1.3194(4) 0.9065(3) 0.6346(2) 0.0319(8) Uani 1 1 d . . .
H32A H 1.2992 0.9332 0.5883 0.048 Uiso 1 1 calc R . .
H32B H 1.3358 0.8419 0.6201 0.048 Uiso 1 1 calc R . .
H32C H 1.3999 0.9673 0.6743 0.048 Uiso 1 1 calc R . .
C33 C 1.2578(4) 0.6888(3) 0.7126(2) 0.0306(8) Uani 1 1 d . . .
H33 H 1.3457 0.7298 0.7024 0.037 Uiso 1 1 calc R . .
C34 C 1.2780(4) 0.6242(3) 0.7742(2) 0.0393(9) Uani 1 1 d . . .
H34A H 1.1953 0.5896 0.7888 0.059 Uiso 1 1 calc R . .
H34B H 1.3527 0.6768 0.8206 0.059 Uiso 1 1 calc R . .
H34C H 1.2989 0.5654 0.7522 0.059 Uiso 1 1 calc R . .
C35 C 1.1533(4) 0.6054(3) 0.6355(2) 0.0363(9) Uani 1 1 d . . .
H35A H 1.1845 0.5525 0.6161 0.055 Uiso 1 1 calc R . .
H35B H 1.1422 0.6471 0.5968 0.055 Uiso 1 1 calc R . .
H35C H 1.0666 0.5636 0.6446 0.055 Uiso 1 1 calc R . .

loop_
_atom_site_aniso_label
_atom_site_aniso_U_11
_atom_site_aniso_U_22
_atom_site_aniso_U_33
_atom_site_aniso_U_23
_atom_site_aniso_U_13
_atom_site_aniso_U_12
Fe1 0.0272(3) 0.0249(3) 0.0205(2) 0.0071(2) 0.0083(2) 0.0121(2)
Fe2 0.0258(3) 0.0268(3) 0.0158(2) 0.00494(19) 0.00644(19) 0.0104(2)
Fe3 0.0245(3) 0.0227(3) 0.0179(2) 0.00431(19) 0.00512(19) 0.0092(2)
Fe4 0.0235(3) 0.0261(3) 0.0180(2) 0.00604(19) 0.00680(19) 0.0101(2)
S1 0.0303(5) 0.0387(5) 0.0529(6) 0.0189(5) 0.0145(4) 0.0222(4)
S2 0.0251(4) 0.0270(4) 0.0215(4) 0.0059(3) 0.0077(3) 0.0107(4)
S3 0.0302(5) 0.0240(4) 0.0225(4) 0.0034(3) 0.0090(4) 0.0091(4)
S4 0.0280(4) 0.0281(4) 0.0177(4) 0.0067(3) 0.0066(3) 0.0122(4)
S5 0.0271(4) 0.0286(4) 0.0208(4) 0.0086(3) 0.0071(3) 0.0132(4)
P1 0.0292(5) 0.0276(5) 0.0170(4) 0.0065(4) 0.0074(4) 0.0131(4)
P2 0.0263(4) 0.0233(4) 0.0165(4) 0.0047(3) 0.0067(3) 0.0111(4)
P3 0.0236(4) 0.0247(4) 0.0195(4) 0.0063(3) 0.0068(3) 0.0096(4)
O1 0.074(2) 0.071(2) 0.135(4) 0.061(2) 0.060(2) 0.053(2)
C1 0.053(3) 0.055(3) 0.056(3) 0.024(2) 0.023(2) 0.034(2)
C2 0.040(2) 0.042(2) 0.041(2) 0.0122(19) 0.0078(18) 0.0191(19)
C3 0.035(2) 0.040(2) 0.041(2) 0.0199(18) 0.0088(17) 0.0226(18)
C4 0.046(2) 0.067(3) 0.024(2) 0.010(2) 0.0030(18) 0.031(2)
C5 0.046(2) 0.029(2) 0.047(3) 0.0081(18) 0.002(2) 0.0141(19)
C6 0.039(2) 0.056(3) 0.054(3) 0.021(2) 0.010(2) 0.021(2)
C7 0.039(2) 0.057(3) 0.045(2) 0.022(2) 0.0110(19) 0.024(2)
C8 0.0287(19) 0.034(2) 0.032(2) 0.0039(16) 0.0058(16) 0.0130(17)
C9 0.043(2) 0.038(2) 0.0270(19) 0.0139(16) 0.0149(17) 0.0200(18)
C10 0.070(3) 0.046(2) 0.036(2) 0.0217(19) 0.027(2) 0.026(2)
C11 0.051(2) 0.031(2) 0.038(2) 0.0136(17) 0.0201(19) 0.0168(19)
C12 0.041(2) 0.0318(19) 0.0265(19) 0.0062(16) 0.0119(16) 0.0185(17)
C13 0.054(3) 0.047(2) 0.037(2) 0.0124(19) 0.019(2) 0.034(2)
C14 0.046(2) 0.044(2) 0.028(2) 0.0031(17) 0.0146(18) 0.021(2)
C15 0.041(2) 0.055(2) 0.0202(18) 0.0078(17) 0.0042(16) 0.028(2)
C16 0.057(3) 0.075(3) 0.039(2) 0.014(2) 0.006(2) 0.047(3)
C17 0.029(2) 0.063(3) 0.030(2) -0.004(2) 0.0027(17) 0.012(2)
C18 0.0289(18) 0.0297(18) 0.0176(16) 0.0076(14) 0.0050(14) 0.0127(15)
C19 0.0322(19) 0.0303(19) 0.0282(19) 0.0069(16) 0.0021(16) 0.0136(16)
C20 0.0299(19) 0.032(2) 0.0268(19) 0.0050(16) 0.0006(15) 0.0113(16)
C21 0.0348(19) 0.0228(17) 0.0191(16) 0.0051(14) 0.0090(15) 0.0118(15)
C22 0.043(2) 0.0286(19) 0.0304(19) 0.0110(16) 0.0198(17) 0.0150(17)
C23 0.045(2) 0.035(2) 0.0237(18) 0.0115(16) 0.0089(17) 0.0183(18)
C24 0.0340(19) 0.0326(19) 0.0220(17) 0.0062(15) 0.0112(15) 0.0180(16)
C25 0.039(2) 0.035(2) 0.036(2) 0.0073(17) 0.0201(18) 0.0171(17)
C26 0.050(2) 0.031(2) 0.038(2) 0.0057(17) 0.0218(19) 0.0206(19)
C27 0.0311(19) 0.037(2) 0.0263(19) 0.0032(16) 0.0052(16) 0.0132(17)
C28 0.030(2) 0.080(3) 0.023(2) 0.002(2) 0.0047(17) 0.012(2)
C29 0.030(2) 0.050(2) 0.030(2) 0.0093(18) 0.0041(17) 0.0090(18)
C30 0.0298(18) 0.0263(17) 0.0224(17) 0.0099(14) 0.0094(14) 0.0111(15)
C31 0.048(2) 0.035(2) 0.042(2) 0.0195(18) 0.0233(19) 0.0247(19)
C32 0.041(2) 0.0299(19) 0.0325(19) 0.0145(16) 0.0184(17) 0.0186(17)
C33 0.0310(19) 0.0314(19) 0.038(2) 0.0145(16) 0.0190(16) 0.0161(16)
C34 0.037(2) 0.038(2) 0.049(2) 0.0189(19) 0.0128(19) 0.0202(18)
C35 0.050(2) 0.0274(19) 0.036(2) 0.0081(16) 0.0221(19) 0.0178(18)

loop_
_atom_type_symbol
_atom_type_description
_atom_type_scat_dispersion_real
_atom_type_scat_dispersion_imag
_atom_type_scat_source
C C 0.0033 0.0016 'International Tables Vol C Tables 4.2.6.8 and 6.1.1.4'
H H 0.0000 0.0000 'International Tables Vol C Tables 4.2.6.8 and 6.1.1.4'
O O 0.0106 0.0060 'International Tables Vol C Tables 4.2.6.8 and 6.1.1.4'
P P 0.1023 0.0942 'International Tables Vol C Tables 4.2.6.8 and 6.1.1.4'
S S 0.1246 0.1234 'International Tables Vol C Tables 4.2.6.8 and 6.1.1.4'
Fe Fe 0.3463 0.8444 'International Tables Vol C Tables 4.2.6.8 and 6.1.1.4'

loop_
_geom_angle_atom_site_label_1
_geom_angle_atom_site_label_2
_geom_angle_atom_site_label_3
_geom_angle
_geom_angle_site_symmetry_1
_geom_angle_site_symmetry_3
_geom_angle_publ_flag
S3 Fe1 S1 122.60(4) . . ?
S3 Fe1 S4 103.86(4) . . ?
S1 Fe1 S4 114.98(4) . . ?
S3 Fe1 S2 103.86(4) . . ?
S1 Fe1 S2 103.11(4) . . ?
S4 Fe1 S2 107.06(4) . . ?
S3 Fe1 Fe3 101.87(3) . . ?
S1 Fe1 Fe3 134.79(4) . . ?
S4 Fe1 Fe3 54.69(2) . . ?
S2 Fe1 Fe3 54.18(3) . . ?
S3 Fe1 Fe2 54.49(3) . . ?
S1 Fe1 Fe2 141.45(3) . . ?
S4 Fe1 Fe2 101.58(3) . . ?
S2 Fe1 Fe2 52.04(3) . . ?
Fe3 Fe1 Fe2 59.612(18) . . ?
S3 Fe1 Fe4 54.45(3) . . ?
S1 Fe1 Fe4 155.06(3) . . ?
S4 Fe1 Fe4 52.14(3) . . ?
S2 Fe1 Fe4 101.40(3) . . ?
Fe3 Fe1 Fe4 59.806(17) . . ?
Fe2 Fe1 Fe4 60.768(17) . . ?
S2 Fe2 S3 105.32(4) . . ?
S2 Fe2 S5 104.85(4) . . ?
S3 Fe2 S5 105.22(4) . . ?
S2 Fe2 P1 110.55(4) . . ?
S3 Fe2 P1 109.40(4) . . ?
S5 Fe2 P1 120.41(4) . . ?
S2 Fe2 Fe3 54.92(3) . . ?
S3 Fe2 Fe3 100.44(3) . . ?
S5 Fe2 Fe3 52.96(3) . . ?
P1 Fe2 Fe3 149.77(3) . . ?
S2 Fe2 Fe1 55.25(3) . . ?
S3 Fe2 Fe1 52.81(3) . . ?
S5 Fe2 Fe1 100.86(3) . . ?
P1 Fe2 Fe1 138.69(3) . . ?
Fe3 Fe2 Fe1 59.48(2) . . ?
S2 Fe2 Fe4 103.03(3) . . ?
S3 Fe2 Fe4 53.60(3) . . ?
S5 Fe2 Fe4 53.62(3) . . ?
P1 Fe2 Fe4 145.80(3) . . ?
Fe3 Fe2 Fe4 59.391(19) . . ?
Fe1 Fe2 Fe4 59.68(2) . . ?
S5 Fe3 S2 104.99(4) . . ?
S5 Fe3 S4 104.69(4) . . ?
S2 Fe3 S4 108.65(4) . . ?
S5 Fe3 P2 119.12(4) . . ?
S2 Fe3 P2 108.35(4) . . ?
S4 Fe3 P2 110.56(4) . . ?
S5 Fe3 Fe1 103.80(3) . . ?
S2 Fe3 Fe1 55.36(2) . . ?
S4 Fe3 Fe1 55.15(3) . . ?
P2 Fe3 Fe1 137.07(3) . . ?
S5 Fe3 Fe2 55.21(3) . . ?
S2 Fe3 Fe2 52.82(3) . . ?
S4 Fe3 Fe2 102.97(3) . . ?
P2 Fe3 Fe2 145.87(3) . . ?
Fe1 Fe3 Fe2 60.910(19) . . ?
S5 Fe3 Fe4 55.06(3) . . ?
S2 Fe3 Fe4 103.16(3) . . ?
S4 Fe3 Fe4 52.67(3) . . ?
P2 Fe3 Fe4 148.07(3) . . ?
Fe1 Fe3 Fe4 60.88(2) . . ?
Fe2 Fe3 Fe4 61.566(18) . . ?
S4 Fe4 S3 105.06(4) . . ?
S4 Fe4 S5 104.99(4) . . ?
S3 Fe4 S5 105.18(4) . . ?
S4 Fe4 P3 110.64(4) . . ?
S3 Fe4 P3 111.94(4) . . ?
S5 Fe4 P3 118.02(3) . . ?
S4 Fe4 Fe3 55.23(3) . . ?
S3 Fe4 Fe3 100.14(3) . . ?
S5 Fe4 Fe3 52.82(3) . . ?
P3 Fe4 Fe3 147.75(3) . . ?
S4 Fe4 Fe1 55.11(3) . . ?
S3 Fe4 Fe1 52.75(3) . . ?
S5 Fe4 Fe1 100.75(3) . . ?
P3 Fe4 Fe1 141.23(3) . . ?
Fe3 Fe4 Fe1 59.32(2) . . ?
S4 Fe4 Fe2 102.93(3) . . ?
S3 Fe4 Fe2 53.58(3) . . ?
S5 Fe4 Fe2 53.61(3) . . ?
P3 Fe4 Fe2 146.24(3) . . ?
Fe3 Fe4 Fe2 59.043(19) . . ?
Fe1 Fe4 Fe2 59.551(19) . . ?
C1 S1 Fe1 109.90(15) . . ?
Fe2 S2 Fe3 72.26(3) . . ?
Fe2 S2 Fe1 72.71(3) . . ?
Fe3 S2 Fe1 70.46(3) . . ?
Fe1 S3 Fe2 72.70(3) . . ?
Fe1 S3 Fe4 72.80(3) . . ?
Fe2 S3 Fe4 72.82(3) . . ?
Fe4 S4 Fe3 72.10(3) . . ?
Fe4 S4 Fe1 72.74(3) . . ?
Fe3 S4 Fe1 70.16(3) . . ?
Fe3 S5 Fe2 71.83(3) . . ?
Fe3 S5 Fe4 72.13(3) . . ?
Fe2 S5 Fe4 72.77(3) . . ?
C15 P1 C12 104.23(18) . . ?
C15 P1 C9 107.58(18) . . ?
C12 P1 C9 105.17(17) . . ?
C15 P1 Fe2 116.45(12) . . ?
C12 P1 Fe2 110.20(11) . . ?
C9 P1 Fe2 112.33(12) . . ?
C21 P2 C24 105.43(15) . . ?
C21 P2 C18 107.54(16) . . ?
C24 P2 C18 106.18(16) . . ?
C21 P2 Fe3 112.41(11) . . ?
C24 P2 Fe3 109.96(12) . . ?
C18 P2 Fe3 114.74(11) . . ?
C33 P3 C27 108.77(17) . . ?
C33 P3 C30 104.55(15) . . ?
C27 P3 C30 106.92(17) . . ?
C33 P3 Fe4 114.97(12) . . ?
C27 P3 Fe4 113.89(12) . . ?
C30 P3 Fe4 106.99(11) . . ?
O1 C1 C2 120.5(4) . . ?
O1 C1 S1 121.8(3) . . ?
C2 C1 S1 117.7(3) . . ?
C3 C2 C1 114.3(3) . . ?
C3 C2 H2A 108.7 . . ?
C1 C2 H2A 108.7 . . ?
C3 C2 H2B 108.7 . . ?
C1 C2 H2B 108.7 . . ?
H2A C2 H2B 107.6 . . ?
C8 C3 C4 116.2(3) . . ?
C8 C3 C2 123.8(4) . . ?
C4 C3 C2 119.9(4) . . ?
C5 C4 C3 118.5(4) . . ?
C5 C4 H4 120.7 . . ?
C3 C4 H4 120.7 . . ?
C6 C5 C4 121.5(4) . . ?
C6 C5 H5 119.2 . . ?
C4 C5 H5 119.2 . . ?
C5 C6 C7 120.2(4) . . ?
C5 C6 H6 119.9 . . ?
C7 C6 H6 119.9 . . ?
C6 C7 C8 120.8(4) . . ?
C6 C7 H7 119.6 . . ?
C8 C7 H7 119.6 . . ?
C7 C8 C3 122.7(4) . . ?
C7 C8 H8 118.6 . . ?
C3 C8 H8 118.6 . . ?
C11 C9 C10 110.4(3) . . ?
C11 C9 P1 111.3(2) . . ?
C10 C9 P1 115.8(3) . . ?
C11 C9 H9 106.2 . . ?
C10 C9 H9 106.2 . . ?
P1 C9 H9 106.2 . . ?
C9 C10 H10A 109.5 . . ?
C9 C10 H10B 109.5 . . ?
H10A C10 H10B 109.5 . . ?
C9 C10 H10C 109.5 . . ?
H10A C10 H10C 109.5 . . ?
H10B C10 H10C 109.5 . . ?
C9 C11 H11A 109.5 . . ?
C9 C11 H11B 109.5 . . ?
H11A C11 H11B 109.5 . . ?
C9 C11 H11C 109.5 . . ?
H11A C11 H11C 109.5 . . ?
H11B C11 H11C 109.5 . . ?
C13 C12 C14 111.1(3) . . ?
C13 C12 P1 111.9(3) . . ?
C14 C12 P1 115.0(3) . . ?
C13 C12 H12 106.0 . . ?
C14 C12 H12 106.0 . . ?
P1 C12 H12 106.0 . . ?
C12 C13 H13A 109.5 . . ?
C12 C13 H13B 109.5 . . ?
H13A C13 H13B 109.5 . . ?
C12 C13 H13C 109.5 . . ?
H13A C13 H13C 109.5 . . ?
H13B C13 H13C 109.5 . . ?
C12 C14 H14A 109.5 . . ?
C12 C14 H14B 109.5 . . ?
H14A C14 H14B 109.5 . . ?
C12 C14 H14C 109.5 . . ?
H14A C14 H14C 109.5 . . ?
H14B C14 H14C 109.5 . . ?
C17 C15 C16 111.2(3) . . ?
C17 C15 P1 111.6(3) . . ?
C16 C15 P1 110.2(3) . . ?
C17 C15 H15 107.9 . . ?
C16 C15 H15 107.9 . . ?
P1 C15 H15 107.9 . . ?
C15 C16 H16A 109.5 . . ?
C15 C16 H16B 109.5 . . ?
H16A C16 H16B 109.5 . . ?
C15 C16 H16C 109.5 . . ?
H16A C16 H16C 109.5 . . ?
H16B C16 H16C 109.5 . . ?
C15 C17 H17A 109.5 . . ?
C15 C17 H17B 109.5 . . ?
H17A C17 H17B 109.5 . . ?
C15 C17 H17C 109.5 . . ?
H17A C17 H17C 109.5 . . ?
H17B C17 H17C 109.5 . . ?
C20 C18 C19 111.5(3) . . ?
C20 C18 P2 114.3(2) . . ?
C19 C18 P2 111.6(2) . . ?
C20 C18 H18 106.3 . . ?
C19 C18 H18 106.3 . . ?
P2 C18 H18 106.3 . . ?
C18 C19 H19A 109.5 . . ?
C18 C19 H19B 109.5 . . ?
H19A C19 H19B 109.5 . . ?
C18 C19 H19C 109.5 . . ?
H19A C19 H19C 109.5 . . ?
H19B C19 H19C 109.5 . . ?
C18 C20 H20A 109.5 . . ?
C18 C20 H20B 109.5 . . ?
H20A C20 H20B 109.5 . . ?
C18 C20 H20C 109.5 . . ?
H20A C20 H20C 109.5 . . ?
H20B C20 H20C 109.5 . . ?
C23 C21 C22 110.9(3) . . ?
C23 C21 P2 110.2(2) . . ?
C22 C21 P2 111.9(2) . . ?
C23 C21 H21 107.9 . . ?
C22 C21 H21 107.9 . . ?
P2 C21 H21 107.9 . . ?
C21 C22 H22A 109.5 . . ?
C21 C22 H22B 109.5 . . ?
H22A C22 H22B 109.5 . . ?
C21 C22 H22C 109.5 . . ?
H22A C22 H22C 109.5 . . ?
H22B C22 H22C 109.5 . . ?
C21 C23 H23A 109.5 . . ?
C21 C23 H23B 109.5 . . ?
H23A C23 H23B 109.5 . . ?
C21 C23 H23C 109.5 . . ?
H23A C23 H23C 109.5 . . ?
H23B C23 H23C 109.5 . . ?
C26 C24 C25 110.6(3) . . ?
C26 C24 P2 117.1(2) . . ?
C25 C24 P2 110.3(2) . . ?
C26 C24 H24 106.1 . . ?
C25 C24 H24 106.1 . . ?
P2 C24 H24 106.1 . . ?
C24 C25 H25A 109.5 . . ?
C24 C25 H25B 109.5 . . ?
H25A C25 H25B 109.5 . . ?
C24 C25 H25C 109.5 . . ?
H25A C25 H25C 109.5 . . ?
H25B C25 H25C 109.5 . . ?
C24 C26 H26A 109.5 . . ?
C24 C26 H26B 109.5 . . ?
H26A C26 H26B 109.5 . . ?
C24 C26 H26C 109.5 . . ?
H26A C26 H26C 109.5 . . ?
H26B C26 H26C 109.5 . . ?
C29 C27 C28 110.8(3) . . ?
C29 C27 P3 115.7(3) . . ?
C28 C27 P3 111.0(3) . . ?
C29 C27 H27 106.2 . . ?
C28 C27 H27 106.2 . . ?
P3 C27 H27 106.2 . . ?
C27 C28 H28A 109.5 . . ?
C27 C28 H28B 109.5 . . ?
H28A C28 H28B 109.5 . . ?
C27 C28 H28C 109.5 . . ?
H28A C28 H28C 109.5 . . ?
H28B C28 H28C 109.5 . . ?
C27 C29 H29A 109.5 . . ?
C27 C29 H29B 109.5 . . ?
H29A C29 H29B 109.5 . . ?
C27 C29 H29C 109.5 . . ?
H29A C29 H29C 109.5 . . ?
H29B C29 H29C 109.5 . . ?
C31 C30 C32 110.6(3) . . ?
C31 C30 P3 111.0(2) . . ?
C32 C30 P3 116.9(2) . . ?
C31 C30 H30 105.9 . . ?
C32 C30 H30 105.9 . . ?
P3 C30 H30 105.9 . . ?
C30 C31 H31A 109.5 . . ?
C30 C31 H31B 109.5 . . ?
H31A C31 H31B 109.5 . . ?
C30 C31 H31C 109.5 . . ?
H31A C31 H31C 109.5 . . ?
H31B C31 H31C 109.5 . . ?
C30 C32 H32A 109.5 . . ?
C30 C32 H32B 109.5 . . ?
H32A C32 H32B 109.5 . . ?
C30 C32 H32C 109.5 . . ?
H32A C32 H32C 109.5 . . ?
H32B C32 H32C 109.5 . . ?
C35 C33 C34 110.2(3) . . ?
C35 C33 P3 109.7(3) . . ?
C34 C33 P3 111.9(3) . . ?
C35 C33 H33 108.3 . . ?
C34 C33 H33 108.3 . . ?
P3 C33 H33 108.3 . . ?
C33 C34 H34A 109.5 . . ?
C33 C34 H34B 109.5 . . ?
H34A C34 H34B 109.5 . . ?
C33 C34 H34C 109.5 . . ?
H34A C34 H34C 109.5 . . ?
H34B C34 H34C 109.5 . . ?
C33 C35 H35A 109.5 . . ?
C33 C35 H35B 109.5 . . ?
H35A C35 H35B 109.5 . . ?
C33 C35 H35C 109.5 . . ?
H35A C35 H35C 109.5 . . ?
H35B C35 H35C 109.5 . . ?

loop_
_geom_bond_atom_site_label_1
_geom_bond_atom_site_label_2
_geom_bond_distance
_geom_bond_site_symmetry_2
_geom_bond_publ_flag
Fe1 S3 2.2381(10) . ?
Fe1 S1 2.2785(10) . ?
Fe1 S4 2.3070(10) . ?
Fe1 S2 2.3082(9) . ?
Fe1 Fe3 2.6441(8) . ?
Fe1 Fe2 2.6823(7) . ?
Fe1 Fe4 2.6858(8) . ?
Fe2 S2 2.2150(10) . ?
Fe2 S3 2.2868(10) . ?
Fe2 S5 2.2885(10) . ?
Fe2 P1 2.3455(10) . ?
Fe2 Fe3 2.6478(8) . ?
Fe2 Fe4 2.7152(7) . ?
Fe3 S5 2.2245(10) . ?
Fe3 S2 2.2750(10) . ?
Fe3 S4 2.2939(9) . ?
Fe3 P2 2.3851(10) . ?
Fe3 Fe4 2.6574(7) . ?
Fe4 S4 2.2205(10) . ?
Fe4 S3 2.2876(10) . ?
Fe4 S5 2.2888(10) . ?
Fe4 P3 2.3494(10) . ?
S1 C1 1.727(5) . ?
P1 C15 1.838(4) . ?
P1 C12 1.851(4) . ?
P1 C9 1.862(4) . ?
P2 C21 1.838(3) . ?
P2 C24 1.844(3) . ?
P2 C18 1.849(3) . ?
P3 C33 1.838(3) . ?
P3 C27 1.848(4) . ?
P3 C30 1.852(3) . ?
O1 C1 1.215(5) . ?
C1 C2 1.513(6) . ?
C2 C3 1.471(5) . ?
C2 H2A 0.9700 . ?
C2 H2B 0.9700 . ?
C3 C8 1.378(5) . ?
C3 C4 1.428(6) . ?
C4 C5 1.394(6) . ?
C4 H4 0.9300 . ?
C5 C6 1.339(6) . ?
C5 H5 0.9300 . ?
C6 C7 1.340(6) . ?
C6 H6 0.9300 . ?
C7 C8 1.347(5) . ?
C7 H7 0.9300 . ?
C8 H8 0.9300 . ?
C9 C11 1.512(5) . ?
C9 C10 1.528(5) . ?
C9 H9 0.9800 . ?
C10 H10A 0.9600 . ?
C10 H10B 0.9600 . ?
C10 H10C 0.9600 . ?
C11 H11A 0.9600 . ?
C11 H11B 0.9600 . ?
C11 H11C 0.9600 . ?
C12 C13 1.510(5) . ?
C12 C14 1.515(5) . ?
C12 H12 0.9800 . ?
C13 H13A 0.9600 . ?
C13 H13B 0.9600 . ?
C13 H13C 0.9600 . ?
C14 H14A 0.9600 . ?
C14 H14B 0.9600 . ?
C14 H14C 0.9600 . ?
C15 C17 1.514(6) . ?
C15 C16 1.528(5) . ?
C15 H15 0.9800 . ?
C16 H16A 0.9600 . ?
C16 H16B 0.9600 . ?
C16 H16C 0.9600 . ?
C17 H17A 0.9600 . ?
C17 H17B 0.9600 . ?
C17 H17C 0.9600 . ?
C18 C20 1.509(5) . ?
C18 C19 1.532(5) . ?
C18 H18 0.9800 . ?
C19 H19A 0.9600 . ?
C19 H19B 0.9600 . ?
C19 H19C 0.9600 . ?
C20 H20A 0.9600 . ?
C20 H20B 0.9600 . ?
C20 H20C 0.9600 . ?
C21 C23 1.525(5) . ?
C21 C22 1.526(5) . ?
C21 H21 0.9800 . ?
C22 H22A 0.9600 . ?
C22 H22B 0.9600 . ?
C22 H22C 0.9600 . ?
C23 H23A 0.9600 . ?
C23 H23B 0.9600 . ?
C23 H23C 0.9600 . ?
C24 C26 1.511(5) . ?
C24 C25 1.519(5) . ?
C24 H24 0.9800 . ?
C25 H25A 0.9600 . ?
C25 H25B 0.9600 . ?
C25 H25C 0.9600 . ?
C26 H26A 0.9600 . ?
C26 H26B 0.9600 . ?
C26 H26C 0.9600 . ?
C27 C29 1.523(5) . ?
C27 C28 1.523(5) . ?
C27 H27 0.9800 . ?
C28 H28A 0.9600 . ?
C28 H28B 0.9600 . ?
C28 H28C 0.9600 . ?
C29 H29A 0.9600 . ?
C29 H29B 0.9600 . ?
C29 H29C 0.9600 . ?
C30 C31 1.509(5) . ?
C30 C32 1.521(5) . ?
C30 H30 0.9800 . ?
C31 H31A 0.9600 . ?
C31 H31B 0.9600 . ?
C31 H31C 0.9600 . ?
C32 H32A 0.9600 . ?
C32 H32B 0.9600 . ?
C32 H32C 0.9600 . ?
C33 C35 1.509(5) . ?
C33 C34 1.518(5) . ?
C33 H33 0.9800 . ?
C34 H34A 0.9600 . ?
C34 H34B 0.9600 . ?
C34 H34C 0.9600 . ?
C35 H35A 0.9600 . ?
C35 H35B 0.9600 . ?
C35 H35C 0.9600 . ?

loop_
_geom_torsion_atom_site_label_1
_geom_torsion_atom_site_label_2
_geom_torsion_atom_site_label_3
_geom_torsion_atom_site_label_4
_geom_torsion
_geom_torsion_site_symmetry_1
_geom_torsion_site_symmetry_2
_geom_torsion_site_symmetry_3
_geom_torsion_site_symmetry_4
_geom_torsion_publ_flag
S3 Fe1 Fe2 S2 158.42(4) . . . . ?
S1 Fe1 Fe2 S2 58.84(6) . . . . ?
S4 Fe1 Fe2 S2 -102.71(4) . . . . ?
Fe3 Fe1 Fe2 S2 -66.23(3) . . . . ?
Fe4 Fe1 Fe2 S2 -136.36(3) . . . . ?
S1 Fe1 Fe2 S3 -99.58(6) . . . . ?
S4 Fe1 Fe2 S3 98.87(4) . . . . ?
S2 Fe1 Fe2 S3 -158.42(4) . . . . ?
Fe3 Fe1 Fe2 S3 135.35(3) . . . . ?
Fe4 Fe1 Fe2 S3 65.22(3) . . . . ?
S3 Fe1 Fe2 S5 -100.95(4) . . . . ?
S1 Fe1 Fe2 S5 159.47(6) . . . . ?
S4 Fe1 Fe2 S5 -2.08(4) . . . . ?
S2 Fe1 Fe2 S5 100.63(4) . . . . ?
Fe3 Fe1 Fe2 S5 34.40(3) . . . . ?
Fe4 Fe1 Fe2 S5 -35.73(3) . . . . ?
S3 Fe1 Fe2 P1 76.59(5) . . . . ?
S1 Fe1 Fe2 P1 -22.99(8) . . . . ?
S4 Fe1 Fe2 P1 175.46(5) . . . . ?
S2 Fe1 Fe2 P1 -81.83(5) . . . . ?
Fe3 Fe1 Fe2 P1 -148.06(5) . . . . ?
Fe4 Fe1 Fe2 P1 141.81(5) . . . . ?
S3 Fe1 Fe2 Fe3 -135.35(3) . . . . ?
S1 Fe1 Fe2 Fe3 125.07(6) . . . . ?
S4 Fe1 Fe2 Fe3 -36.48(3) . . . . ?
S2 Fe1 Fe2 Fe3 66.23(3) . . . . ?
Fe4 Fe1 Fe2 Fe3 -70.126(19) . . . . ?
S3 Fe1 Fe2 Fe4 -65.22(3) . . . . ?
S1 Fe1 Fe2 Fe4 -164.80(6) . . . . ?
S4 Fe1 Fe2 Fe4 33.65(3) . . . . ?
S2 Fe1 Fe2 Fe4 136.36(3) . . . . ?
Fe3 Fe1 Fe2 Fe4 70.13(2) . . . . ?
S3 Fe1 Fe3 S5 -0.23(4) . . . . ?
S1 Fe1 Fe3 S5 -170.05(5) . . . . ?
S4 Fe1 Fe3 S5 98.46(4) . . . . ?
S2 Fe1 Fe3 S5 -98.86(4) . . . . ?
Fe2 Fe1 Fe3 S5 -36.00(3) . . . . ?
Fe4 Fe1 Fe3 S5 35.71(3) . . . . ?
S3 Fe1 Fe3 S2 98.64(4) . . . . ?
S1 Fe1 Fe3 S2 -71.19(5) . . . . ?
S4 Fe1 Fe3 S2 -162.68(4) . . . . ?
Fe2 Fe1 Fe3 S2 62.86(3) . . . . ?
Fe4 Fe1 Fe3 S2 134.58(3) . . . . ?
S3 Fe1 Fe3 S4 -98.69(4) . . . . ?
S1 Fe1 Fe3 S4 91.49(5) . . . . ?
S2 Fe1 Fe3 S4 162.68(4) . . . . ?
Fe2 Fe1 Fe3 S4 -134.46(3) . . . . ?
Fe4 Fe1 Fe3 S4 -62.75(3) . . . . ?
S3 Fe1 Fe3 P2 178.22(4) . . . . ?
S1 Fe1 Fe3 P2 8.39(7) . . . . ?
S4 Fe1 Fe3 P2 -83.10(5) . . . . ?
S2 Fe1 Fe3 P2 79.58(5) . . . . ?
Fe2 Fe1 Fe3 P2 142.44(4) . . . . ?
Fe4 Fe1 Fe3 P2 -145.84(4) . . . . ?
S3 Fe1 Fe3 Fe2 35.77(3) . . . . ?
S1 Fe1 Fe3 Fe2 -134.05(5) . . . . ?
S4 Fe1 Fe3 Fe2 134.46(3) . . . . ?
S2 Fe1 Fe3 Fe2 -62.86(3) . . . . ?
Fe4 Fe1 Fe3 Fe2 71.714(19) . . . . ?
S3 Fe1 Fe3 Fe4 -35.94(3) . . . . ?
S1 Fe1 Fe3 Fe4 154.23(5) . . . . ?
S4 Fe1 Fe3 Fe4 62.75(3) . . . . ?
S2 Fe1 Fe3 Fe4 -134.58(3) . . . . ?
Fe2 Fe1 Fe3 Fe4 -71.714(19) . . . . ?
S2 Fe2 Fe3 S5 -157.27(4) . . . . ?
S3 Fe2 Fe3 S5 101.26(4) . . . . ?
P1 Fe2 Fe3 S5 -87.96(7) . . . . ?
Fe1 Fe2 Fe3 S5 135.97(3) . . . . ?
Fe4 Fe2 Fe3 S5 65.36(3) . . . . ?
S3 Fe2 Fe3 S2 -101.47(4) . . . . ?
S5 Fe2 Fe3 S2 157.27(4) . . . . ?
P1 Fe2 Fe3 S2 69.31(7) . . . . ?
Fe1 Fe2 Fe3 S2 -66.76(3) . . . . ?
Fe4 Fe2 Fe3 S2 -137.37(3) . . . . ?
S2 Fe2 Fe3 S4 103.71(4) . . . . ?
S3 Fe2 Fe3 S4 2.25(4) . . . . ?
S5 Fe2 Fe3 S4 -99.02(4) . . . . ?
P1 Fe2 Fe3 S4 173.03(6) . . . . ?
Fe1 Fe2 Fe3 S4 36.95(3) . . . . ?
Fe4 Fe2 Fe3 S4 -33.65(3) . . . . ?
S2 Fe2 Fe3 P2 -65.50(6) . . . . ?
S3 Fe2 Fe3 P2 -166.97(5) . . . . ?
S5 Fe2 Fe3 P2 91.77(6) . . . . ?
P1 Fe2 Fe3 P2 3.81(9) . . . . ?
Fe1 Fe2 Fe3 P2 -132.27(6) . . . . ?
Fe4 Fe2 Fe3 P2 157.13(6) . . . . ?
S2 Fe2 Fe3 Fe1 66.76(3) . . . . ?
S3 Fe2 Fe3 Fe1 -34.70(3) . . . . ?
S5 Fe2 Fe3 Fe1 -135.97(3) . . . . ?
P1 Fe2 Fe3 Fe1 136.08(6) . . . . ?
Fe4 Fe2 Fe3 Fe1 -70.60(2) . . . . ?
S2 Fe2 Fe3 Fe4 137.37(3) . . . . ?
S3 Fe2 Fe3 Fe4 35.90(3) . . . . ?
S5 Fe2 Fe3 Fe4 -65.36(3) . . . . ?
P1 Fe2 Fe3 Fe4 -153.32(6) . . . . ?
Fe1 Fe2 Fe3 Fe4 70.60(2) . . . . ?
S5 Fe3 Fe4 S4 157.19(4) . . . . ?
S2 Fe3 Fe4 S4 -103.57(4) . . . . ?
P2 Fe3 Fe4 S4 67.13(6) . . . . ?
Fe1 Fe3 Fe4 S4 -66.57(3) . . . . ?
Fe2 Fe3 Fe4 S4 -137.22(3) . . . . ?
S5 Fe3 Fe4 S3 -101.43(4) . . . . ?
S2 Fe3 Fe4 S3 -2.19(4) . . . . ?
S4 Fe3 Fe4 S3 101.38(4) . . . . ?
P2 Fe3 Fe4 S3 168.50(5) . . . . ?
Fe1 Fe3 Fe4 S3 34.81(3) . . . . ?
Fe2 Fe3 Fe4 S3 -35.85(3) . . . . ?
S2 Fe3 Fe4 S5 99.25(4) . . . . ?
S4 Fe3 Fe4 S5 -157.19(4) . . . . ?
P2 Fe3 Fe4 S5 -90.06(6) . . . . ?
Fe1 Fe3 Fe4 S5 136.25(3) . . . . ?
Fe2 Fe3 Fe4 S5 65.59(3) . . . . ?
S5 Fe3 Fe4 P3 84.41(6) . . . . ?
S2 Fe3 Fe4 P3 -176.34(5) . . . . ?
S4 Fe3 Fe4 P3 -72.78(6) . . . . ?
P2 Fe3 Fe4 P3 -5.65(9) . . . . ?
Fe1 Fe3 Fe4 P3 -139.34(6) . . . . ?
Fe2 Fe3 Fe4 P3 150.00(6) . . . . ?
S5 Fe3 Fe4 Fe1 -136.25(3) . . . . ?
S2 Fe3 Fe4 Fe1 -37.00(3) . . . . ?
S4 Fe3 Fe4 Fe1 66.57(3) . . . . ?
P2 Fe3 Fe4 Fe1 133.69(6) . . . . ?
Fe2 Fe3 Fe4 Fe1 -70.657(19) . . . . ?
S5 Fe3 Fe4 Fe2 -65.59(3) . . . . ?
S2 Fe3 Fe4 Fe2 33.66(3) . . . . ?
S4 Fe3 Fe4 Fe2 137.22(3) . . . . ?
P2 Fe3 Fe4 Fe2 -155.65(6) . . . . ?
Fe1 Fe3 Fe4 Fe2 70.657(19) . . . . ?
S3 Fe1 Fe4 S4 -158.15(4) . . . . ?
S1 Fe1 Fe4 S4 -66.23(9) . . . . ?
S2 Fe1 Fe4 S4 102.85(4) . . . . ?
Fe3 Fe1 Fe4 S4 66.75(3) . . . . ?
Fe2 Fe1 Fe4 S4 136.57(3) . . . . ?
S1 Fe1 Fe4 S3 91.93(9) . . . . ?
S4 Fe1 Fe4 S3 158.15(4) . . . . ?
S2 Fe1 Fe4 S3 -98.99(4) . . . . ?
Fe3 Fe1 Fe4 S3 -135.09(3) . . . . ?
Fe2 Fe1 Fe4 S3 -65.28(3) . . . . ?
S3 Fe1 Fe4 S5 100.98(4) . . . . ?
S1 Fe1 Fe4 S5 -167.09(8) . . . . ?
S4 Fe1 Fe4 S5 -100.87(4) . . . . ?
S2 Fe1 Fe4 S5 1.99(4) . . . . ?
Fe3 Fe1 Fe4 S5 -34.11(3) . . . . ?
Fe2 Fe1 Fe4 S5 35.70(3) . . . . ?
S3 Fe1 Fe4 P3 -78.63(5) . . . . ?
S1 Fe1 Fe4 P3 13.29(11) . . . . ?
S4 Fe1 Fe4 P3 79.52(5) . . . . ?
S2 Fe1 Fe4 P3 -177.63(5) . . . . ?
Fe3 Fe1 Fe4 P3 146.27(5) . . . . ?
Fe2 Fe1 Fe4 P3 -143.91(5) . . . . ?
S3 Fe1 Fe4 Fe3 135.09(3) . . . . ?
S1 Fe1 Fe4 Fe3 -132.98(8) . . . . ?
S4 Fe1 Fe4 Fe3 -66.75(3) . . . . ?
S2 Fe1 Fe4 Fe3 36.10(3) . . . . ?
Fe2 Fe1 Fe4 Fe3 69.82(2) . . . . ?
S3 Fe1 Fe4 Fe2 65.28(3) . . . . ?
S1 Fe1 Fe4 Fe2 157.20(9) . . . . ?
S4 Fe1 Fe4 Fe2 -136.57(3) . . . . ?
S2 Fe1 Fe4 Fe2 -33.72(3) . . . . ?
Fe3 Fe1 Fe4 Fe2 -69.82(2) . . . . ?
S2 Fe2 Fe4 S4 0.24(4) . . . . ?
S3 Fe2 Fe4 S4 -99.32(4) . . . . ?
S5 Fe2 Fe4 S4 99.23(4) . . . . ?
P1 Fe2 Fe4 S4 -168.80(5) . . . . ?
Fe3 Fe2 Fe4 S4 34.92(3) . . . . ?
Fe1 Fe2 Fe4 S4 -35.35(3) . . . . ?
S2 Fe2 Fe4 S3 99.57(4) . . . . ?
S5 Fe2 Fe4 S3 -161.44(4) . . . . ?
P1 Fe2 Fe4 S3 -69.47(6) . . . . ?
Fe3 Fe2 Fe4 S3 134.24(3) . . . . ?
Fe1 Fe2 Fe4 S3 63.97(3) . . . . ?
S2 Fe2 Fe4 S5 -98.99(4) . . . . ?
S3 Fe2 Fe4 S5 161.44(4) . . . . ?
P1 Fe2 Fe4 S5 91.97(6) . . . . ?
Fe3 Fe2 Fe4 S5 -64.31(3) . . . . ?
Fe1 Fe2 Fe4 S5 -134.58(3) . . . . ?
S2 Fe2 Fe4 P3 174.01(5) . . . . ?
S3 Fe2 Fe4 P3 74.45(6) . . . . ?
S5 Fe2 Fe4 P3 -87.00(6) . . . . ?
P1 Fe2 Fe4 P3 4.97(9) . . . . ?
Fe3 Fe2 Fe4 P3 -151.31(6) . . . . ?
Fe1 Fe2 Fe4 P3 138.42(6) . . . . ?
S2 Fe2 Fe4 Fe3 -34.67(3) . . . . ?
S3 Fe2 Fe4 Fe3 -134.24(3) . . . . ?
S5 Fe2 Fe4 Fe3 64.31(3) . . . . ?
P1 Fe2 Fe4 Fe3 156.29(6) . . . . ?
Fe1 Fe2 Fe4 Fe3 -70.27(2) . . . . ?
S2 Fe2 Fe4 Fe1 35.59(3) . . . . ?
S3 Fe2 Fe4 Fe1 -63.97(3) . . . . ?
S5 Fe2 Fe4 Fe1 134.58(3) . . . . ?
P1 Fe2 Fe4 Fe1 -133.45(6) . . . . ?
Fe3 Fe2 Fe4 Fe1 70.27(2) . . . . ?
S3 Fe1 S1 C1 39.64(17) . . . . ?
S4 Fe1 S1 C1 -88.05(17) . . . . ?
S2 Fe1 S1 C1 155.79(16) . . . . ?
Fe3 Fe1 S1 C1 -152.20(16) . . . . ?
Fe2 Fe1 S1 C1 111.94(17) . . . . ?
Fe4 Fe1 S1 C1 -35.2(2) . . . . ?
S3 Fe2 S2 Fe3 92.13(4) . . . . ?
S5 Fe2 S2 Fe3 -18.61(3) . . . . ?
P1 Fe2 S2 Fe3 -149.80(3) . . . . ?
Fe1 Fe2 S2 Fe3 74.45(3) . . . . ?
Fe4 Fe2 S2 Fe3 36.75(3) . . . . ?
S3 Fe2 S2 Fe1 17.69(3) . . . . ?
S5 Fe2 S2 Fe1 -93.06(3) . . . . ?
P1 Fe2 S2 Fe1 135.75(3) . . . . ?
Fe3 Fe2 S2 Fe1 -74.45(3) . . . . ?
Fe4 Fe2 S2 Fe1 -37.70(3) . . . . ?
S5 Fe3 S2 Fe2 19.18(3) . . . . ?
S4 Fe3 S2 Fe2 -92.38(4) . . . . ?
P2 Fe3 S2 Fe2 147.46(3) . . . . ?
Fe1 Fe3 S2 Fe2 -77.43(3) . . . . ?
Fe4 Fe3 S2 Fe2 -37.71(3) . . . . ?
S5 Fe3 S2 Fe1 96.61(3) . . . . ?
S4 Fe3 S2 Fe1 -14.95(3) . . . . ?
P2 Fe3 S2 Fe1 -135.11(3) . . . . ?
Fe2 Fe3 S2 Fe1 77.43(3) . . . . ?
Fe4 Fe3 S2 Fe1 39.72(3) . . . . ?
S3 Fe1 S2 Fe2 -17.96(4) . . . . ?
S1 Fe1 S2 Fe2 -146.80(4) . . . . ?
S4 Fe1 S2 Fe2 91.54(4) . . . . ?
Fe3 Fe1 S2 Fe2 76.81(3) . . . . ?
Fe4 Fe1 S2 Fe2 37.91(3) . . . . ?
S3 Fe1 S2 Fe3 -94.77(4) . . . . ?
S1 Fe1 S2 Fe3 136.39(4) . . . . ?
S4 Fe1 S2 Fe3 14.73(3) . . . . ?
Fe2 Fe1 S2 Fe3 -76.81(3) . . . . ?
Fe4 Fe1 S2 Fe3 -38.90(3) . . . . ?
S1 Fe1 S3 Fe2 133.16(4) . . . . ?
S4 Fe1 S3 Fe2 -94.47(3) . . . . ?
S2 Fe1 S3 Fe2 17.38(3) . . . . ?
Fe3 Fe1 S3 Fe2 -38.28(3) . . . . ?
Fe4 Fe1 S3 Fe2 -76.85(3) . . . . ?
S1 Fe1 S3 Fe4 -149.98(4) . . . . ?
S4 Fe1 S3 Fe4 -17.61(3) . . . . ?
S2 Fe1 S3 Fe4 94.23(3) . . . . ?
Fe3 Fe1 S3 Fe4 38.57(3) . . . . ?
Fe2 Fe1 S3 Fe4 76.85(3) . . . . ?
S2 Fe2 S3 Fe1 -18.26(4) . . . . ?
S5 Fe2 S3 Fe1 92.22(4) . . . . ?
P1 Fe2 S3 Fe1 -137.10(3) . . . . ?
Fe3 Fe2 S3 Fe1 38.00(3) . . . . ?
Fe4 Fe2 S3 Fe1 76.82(3) . . . . ?
S2 Fe2 S3 Fe4 -95.08(4) . . . . ?
S5 Fe2 S3 Fe4 15.40(3) . . . . ?
P1 Fe2 S3 Fe4 146.08(3) . . . . ?
Fe3 Fe2 S3 Fe4 -38.83(3) . . . . ?
Fe1 Fe2 S3 Fe4 -76.82(3) . . . . ?
S4 Fe4 S3 Fe1 18.43(3) . . . . ?
S5 Fe4 S3 Fe1 -92.09(3) . . . . ?
P3 Fe4 S3 Fe1 138.56(3) . . . . ?
Fe3 Fe4 S3 Fe1 -38.08(3) . . . . ?
Fe2 Fe4 S3 Fe1 -76.70(3) . . . . ?
S4 Fe4 S3 Fe2 95.12(3) . . . . ?
S5 Fe4 S3 Fe2 -15.39(4) . . . . ?
P3 Fe4 S3 Fe2 -144.74(3) . . . . ?
Fe3 Fe4 S3 Fe2 38.62(3) . . . . ?
Fe1 Fe4 S3 Fe2 76.70(3) . . . . ?
S3 Fe4 S4 Fe3 -92.01(4) . . . . ?
S5 Fe4 S4 Fe3 18.65(3) . . . . ?
P3 Fe4 S4 Fe3 147.00(3) . . . . ?
Fe1 Fe4 S4 Fe3 -74.14(3) . . . . ?
Fe2 Fe4 S4 Fe3 -36.70(3) . . . . ?
S3 Fe4 S4 Fe1 -17.86(3) . . . . ?
S5 Fe4 S4 Fe1 92.79(3) . . . . ?
P3 Fe4 S4 Fe1 -138.86(3) . . . . ?
Fe3 Fe4 S4 Fe1 74.14(3) . . . . ?
Fe2 Fe4 S4 Fe1 37.45(3) . . . . ?
S5 Fe3 S4 Fe4 -19.18(4) . . . . ?
S2 Fe3 S4 Fe4 92.58(4) . . . . ?
P2 Fe3 S4 Fe4 -148.64(3) . . . . ?
Fe1 Fe3 S4 Fe4 77.59(3) . . . . ?
Fe2 Fe3 S4 Fe4 37.80(3) . . . . ?
S5 Fe3 S4 Fe1 -96.77(4) . . . . ?
S2 Fe3 S4 Fe1 14.98(3) . . . . ?
P2 Fe3 S4 Fe1 133.77(3) . . . . ?
Fe2 Fe3 S4 Fe1 -39.80(3) . . . . ?
Fe4 Fe3 S4 Fe1 -77.59(3) . . . . ?
S3 Fe1 S4 Fe4 18.17(3) . . . . ?
S1 Fe1 S4 Fe4 154.80(4) . . . . ?
S2 Fe1 S4 Fe4 -91.33(3) . . . . ?
Fe3 Fe1 S4 Fe4 -76.70(3) . . . . ?
Fe2 Fe1 S4 Fe4 -37.76(3) . . . . ?
S3 Fe1 S4 Fe3 94.87(3) . . . . ?
S1 Fe1 S4 Fe3 -128.50(4) . . . . ?
S2 Fe1 S4 Fe3 -14.63(3) . . . . ?
Fe2 Fe1 S4 Fe3 38.94(3) . . . . ?
Fe4 Fe1 S4 Fe3 76.70(3) . . . . ?
S2 Fe3 S5 Fe2 -18.58(3) . . . . ?
S4 Fe3 S5 Fe2 95.77(3) . . . . ?
P2 Fe3 S5 Fe2 -140.07(3) . . . . ?
Fe1 Fe3 S5 Fe2 38.72(3) . . . . ?
Fe4 Fe3 S5 Fe2 77.18(3) . . . . ?
S2 Fe3 S5 Fe4 -95.77(3) . . . . ?
S4 Fe3 S5 Fe4 18.58(3) . . . . ?
P2 Fe3 S5 Fe4 142.75(3) . . . . ?
Fe1 Fe3 S5 Fe4 -38.47(3) . . . . ?
Fe2 Fe3 S5 Fe4 -77.18(3) . . . . ?
S2 Fe2 S5 Fe3 19.09(3) . . . . ?
S3 Fe2 S5 Fe3 -91.72(4) . . . . ?
P1 Fe2 S5 Fe3 144.32(4) . . . . ?
Fe1 Fe2 S5 Fe3 -37.57(3) . . . . ?
Fe4 Fe2 S5 Fe3 -76.33(3) . . . . ?
S2 Fe2 S5 Fe4 95.42(3) . . . . ?
S3 Fe2 S5 Fe4 -15.39(3) . . . . ?
P1 Fe2 S5 Fe4 -139.36(4) . . . . ?
Fe3 Fe2 S5 Fe4 76.33(3) . . . . ?
Fe1 Fe2 S5 Fe4 38.76(3) . . . . ?
S4 Fe4 S5 Fe3 -19.25(3) . . . . ?
S3 Fe4 S5 Fe3 91.32(4) . . . . ?
P3 Fe4 S5 Fe3 -143.02(4) . . . . ?
Fe1 Fe4 S5 Fe3 37.26(3) . . . . ?
Fe2 Fe4 S5 Fe3 75.94(3) . . . . ?
S4 Fe4 S5 Fe2 -95.19(4) . . . . ?
S3 Fe4 S5 Fe2 15.39(3) . . . . ?
P3 Fe4 S5 Fe2 141.05(4) . . . . ?
Fe3 Fe4 S5 Fe2 -75.94(3) . . . . ?
Fe1 Fe4 S5 Fe2 -38.68(3) . . . . ?
S2 Fe2 P1 C15 172.22(15) . . . . ?
S3 Fe2 P1 C15 -72.24(15) . . . . ?
S5 Fe2 P1 C15 49.72(15) . . . . ?
Fe3 Fe2 P1 C15 117.38(15) . . . . ?
Fe1 Fe2 P1 C15 -127.48(15) . . . . ?
Fe4 Fe2 P1 C15 -19.19(16) . . . . ?
S2 Fe2 P1 C12 -69.38(14) . . . . ?
S3 Fe2 P1 C12 46.16(14) . . . . ?
S5 Fe2 P1 C12 168.11(13) . . . . ?
Fe3 Fe2 P1 C12 -124.22(14) . . . . ?
Fe1 Fe2 P1 C12 -9.08(15) . . . . ?
Fe4 Fe2 P1 C12 99.21(14) . . . . ?
S2 Fe2 P1 C9 47.53(14) . . . . ?
S3 Fe2 P1 C9 163.07(13) . . . . ?
S5 Fe2 P1 C9 -74.97(14) . . . . ?
Fe3 Fe2 P1 C9 -7.31(16) . . . . ?
Fe1 Fe2 P1 C9 107.83(14) . . . . ?
Fe4 Fe2 P1 C9 -143.88(13) . . . . ?
S5 Fe3 P2 C21 65.71(13) . . . . ?
S2 Fe3 P2 C21 -54.08(12) . . . . ?
S4 Fe3 P2 C21 -173.04(12) . . . . ?
Fe1 Fe3 P2 C21 -112.56(12) . . . . ?
Fe2 Fe3 P2 C21 -4.27(14) . . . . ?
Fe4 Fe3 P2 C21 135.47(12) . . . . ?
S5 Fe3 P2 C24 -51.42(12) . . . . ?
S2 Fe3 P2 C24 -171.20(12) . . . . ?
S4 Fe3 P2 C24 69.84(12) . . . . ?
Fe1 Fe3 P2 C24 130.31(12) . . . . ?
Fe2 Fe3 P2 C24 -121.39(12) . . . . ?
Fe4 Fe3 P2 C24 18.35(13) . . . . ?
S5 Fe3 P2 C18 -171.01(12) . . . . ?
S2 Fe3 P2 C18 69.21(12) . . . . ?
S4 Fe3 P2 C18 -49.75(12) . . . . ?
Fe1 Fe3 P2 C18 10.73(13) . . . . ?
Fe2 Fe3 P2 C18 119.02(12) . . . . ?
Fe4 Fe3 P2 C18 -101.24(13) . . . . ?
S4 Fe4 P3 C33 -80.42(13) . . . . ?
S3 Fe4 P3 C33 162.76(13) . . . . ?
S5 Fe4 P3 C33 40.47(14) . . . . ?
Fe3 Fe4 P3 C33 -23.45(15) . . . . ?
Fe1 Fe4 P3 C33 -139.95(13) . . . . ?
Fe2 Fe4 P3 C33 106.07(14) . . . . ?
S4 Fe4 P3 C27 153.10(14) . . . . ?
S3 Fe4 P3 C27 36.28(14) . . . . ?
S5 Fe4 P3 C27 -86.01(14) . . . . ?
Fe3 Fe4 P3 C27 -149.93(14) . . . . ?
Fe1 Fe4 P3 C27 93.57(14) . . . . ?
Fe2 Fe4 P3 C27 -20.41(15) . . . . ?
S4 Fe4 P3 C30 35.18(12) . . . . ?
S3 Fe4 P3 C30 -81.64(12) . . . . ?
S5 Fe4 P3 C30 156.07(12) . . . . ?
Fe3 Fe4 P3 C30 92.15(13) . . . . ?
Fe1 Fe4 P3 C30 -24.35(13) . . . . ?
Fe2 Fe4 P3 C30 -138.33(12) . . . . ?
Fe1 S1 C1 O1 -157.9(4) . . . . ?
Fe1 S1 C1 C2 22.2(4) . . . . ?
O1 C1 C2 C3 -24.3(6) . . . . ?
S1 C1 C2 C3 155.6(3) . . . . ?
C1 C2 C3 C8 -106.5(5) . . . . ?
C1 C2 C3 C4 74.2(5) . . . . ?
C8 C3 C4 C5 -1.4(5) . . . . ?
C2 C3 C4 C5 178.0(4) . . . . ?
C3 C4 C5 C6 2.1(6) . . . . ?
C4 C5 C6 C7 -1.8(6) . . . . ?
C5 C6 C7 C8 0.9(6) . . . . ?
C6 C7 C8 C3 -0.3(6) . . . . ?
C4 C3 C8 C7 0.6(5) . . . . ?
C2 C3 C8 C7 -178.8(4) . . . . ?
C15 P1 C9 C11 -99.1(3) . . . . ?
C12 P1 C9 C11 150.3(3) . . . . ?
Fe2 P1 C9 C11 30.4(3) . . . . ?
C15 P1 C9 C10 28.2(3) . . . . ?
C12 P1 C9 C10 -82.5(3) . . . . ?
Fe2 P1 C9 C10 157.6(3) . . . . ?
C15 P1 C12 C13 171.9(3) . . . . ?
C9 P1 C12 C13 -75.1(3) . . . . ?
Fe2 P1 C12 C13 46.2(3) . . . . ?
C15 P1 C12 C14 -60.0(3) . . . . ?
C9 P1 C12 C14 53.0(3) . . . . ?
Fe2 P1 C12 C14 174.3(2) . . . . ?
C12 P1 C15 C17 -52.9(3) . . . . ?
C9 P1 C15 C17 -164.2(3) . . . . ?
Fe2 P1 C15 C17 68.7(3) . . . . ?
C12 P1 C15 C16 -177.0(3) . . . . ?
C9 P1 C15 C16 71.7(3) . . . . ?
Fe2 P1 C15 C16 -55.4(3) . . . . ?
C21 P2 C18 C20 -33.6(3) . . . . ?
C24 P2 C18 C20 78.9(3) . . . . ?
Fe3 P2 C18 C20 -159.5(2) . . . . ?
C21 P2 C18 C19 94.0(3) . . . . ?
C24 P2 C18 C19 -153.5(2) . . . . ?
Fe3 P2 C18 C19 -31.8(3) . . . . ?
C24 P2 C21 C23 60.1(3) . . . . ?
C18 P2 C21 C23 173.1(2) . . . . ?
Fe3 P2 C21 C23 -59.7(3) . . . . ?
C24 P2 C21 C22 -176.0(2) . . . . ?
C18 P2 C21 C22 -63.0(3) . . . . ?
Fe3 P2 C21 C22 64.2(3) . . . . ?
C21 P2 C24 C26 49.5(3) . . . . ?
C18 P2 C24 C26 -64.4(3) . . . . ?
Fe3 P2 C24 C26 170.9(2) . . . . ?
C21 P2 C24 C25 177.1(2) . . . . ?
C18 P2 C24 C25 63.1(3) . . . . ?
Fe3 P2 C24 C25 -61.5(3) . . . . ?
C33 P3 C27 C29 38.0(3) . . . . ?
C30 P3 C27 C29 -74.4(3) . . . . ?
Fe4 P3 C27 C29 167.7(2) . . . . ?
C33 P3 C27 C28 -89.3(3) . . . . ?
C30 P3 C27 C28 158.3(3) . . . . ?
Fe4 P3 C27 C28 40.4(3) . . . . ?
C33 P3 C30 C31 -172.9(3) . . . . ?
C27 P3 C30 C31 -57.7(3) . . . . ?
Fe4 P3 C30 C31 64.7(3) . . . . ?
C33 P3 C30 C32 -44.8(3) . . . . ?
C27 P3 C30 C32 70.4(3) . . . . ?
Fe4 P3 C30 C32 -167.2(2) . . . . ?
C27 P3 C33 C35 -175.7(2) . . . . ?
C30 P3 C33 C35 -61.7(3) . . . . ?
Fe4 P3 C33 C35 55.3(3) . . . . ?
C27 P3 C33 C34 61.7(3) . . . . ?
C30 P3 C33 C34 175.7(3) . . . . ?
Fe4 P3 C33 C34 -67.3(3) . . . . ?
